data_4506806
loop_
_publ_author_name
'Wang, Yu-Ling'
'Fu, Jiang-Hong'
'Wei, Jia-Jia'
'Xu, Xiang'
'Li, Xin-Fa'
'Liu, Qing-Yan'

_publ_section_title
;
 Noncentrosymmetric Organic Solid and Its Zinc Coordination Polymer with
 Diamonded Network Prepared from an Ionothermal Reaction: Syntheses,
 Crystal Structures, and Second-Order Nonlinear Optics Properties
;
_journal_issue 9
_journal_name_full 'Crystal Growth &amp; Design'
_journal_page_first 4663
_journal_paper_doi 10.1021/cg300889x
_journal_volume 12
_journal_year 2012
_chemical_formula_sum 'C9 H7 N3 O2'
_chemical_formula_weight 189.18
_chemical_name_systematic
; 
 ? 
;
_space_group_IT_number 7
_symmetry_cell_setting monoclinic
_symmetry_space_group_name_Hall 'P -2yac'
_symmetry_space_group_name_H-M 'P 1 n 1'
_atom_sites_solution_hydrogens geom
_atom_sites_solution_primary direct
_atom_sites_solution_secondary difmap
_audit_creation_method SHELXL-97
_cell_angle_alpha 90.00
_cell_angle_beta 94.462(2)
_cell_angle_gamma 90.00
_cell_formula_units_Z 2
_cell_length_a 3.96260(10)
_cell_length_b 6.2888(2)
_cell_length_c 16.5205(5)
_cell_measurement_reflns_used 1365
_cell_measurement_temperature 296(2)
_cell_measurement_theta_max 25.48
_cell_measurement_theta_min 2.47
_cell_volume 410.44(2)
_computing_cell_refinement 'Bruker SMART'
_computing_data_collection 'Bruker SMART'
_computing_data_reduction 'Bruker SAINT'
_computing_molecular_graphics 'Bruker SHELXTL'
_computing_publication_material 'Bruker SHELXTL'
_computing_structure_refinement 'SHELXL-97 (Sheldrick, 1997)'
_computing_structure_solution 'SHELXS-97 (Sheldrick, 1990)'
_diffrn_ambient_temperature 296(2)
_diffrn_measured_fraction_theta_full 0.998
_diffrn_measured_fraction_theta_max 0.998
_diffrn_measurement_device_type 'CCD area detector'
_diffrn_measurement_method 'phi and omega scans'
_diffrn_radiation_monochromator graphite
_diffrn_radiation_source 'fine-focus sealed tube'
_diffrn_radiation_type MoK\a
_diffrn_radiation_wavelength 0.71073
_diffrn_reflns_av_R_equivalents 0.0194
_diffrn_reflns_av_sigmaI/netI 0.0221
_diffrn_reflns_limit_h_max 5
_diffrn_reflns_limit_h_min -4
_diffrn_reflns_limit_k_max 8
_diffrn_reflns_limit_k_min -7
_diffrn_reflns_limit_l_max 21
_diffrn_reflns_limit_l_min -20
_diffrn_reflns_number 3628
_diffrn_reflns_theta_full 27.47
_diffrn_reflns_theta_max 27.47
_diffrn_reflns_theta_min 2.47
_exptl_absorpt_coefficient_mu 0.113
_exptl_absorpt_correction_T_max 0.9789
_exptl_absorpt_correction_T_min 0.9648
_exptl_absorpt_correction_type multi-scan
_exptl_absorpt_process_details '(SADABS; Bruker 2008)'
_exptl_crystal_colour colorless
_exptl_crystal_density_diffrn 1.531
_exptl_crystal_density_method 'not measured'
_exptl_crystal_description prism
_exptl_crystal_F_000 196
_exptl_crystal_size_max 0.32
_exptl_crystal_size_mid 0.23
_exptl_crystal_size_min 0.19
_refine_diff_density_max 0.125
_refine_diff_density_min -0.176
_refine_diff_density_rms 0.033
_refine_ls_abs_structure_details 'Flack H D (1983), Acta Cryst. A39, 876-881'
_refine_ls_abs_structure_Flack -0.3(15)
_refine_ls_extinction_method none
_refine_ls_goodness_of_fit_ref 1.013
_refine_ls_hydrogen_treatment constr
_refine_ls_matrix_type full
_refine_ls_number_parameters 127
_refine_ls_number_reflns 1428
_refine_ls_number_restraints 2
_refine_ls_restrained_S_all 1.012
_refine_ls_R_factor_all 0.0410
_refine_ls_R_factor_gt 0.0331
_refine_ls_shift/su_max 0.000
_refine_ls_shift/su_mean 0.000
_refine_ls_structure_factor_coef Fsqd
_refine_ls_weighting_details 'calc w=1/[\s^2^(Fo^2^)+(0.0433P)^2^+0.0482P] where P=(Fo^2^+2Fc^2^)/3'
_refine_ls_weighting_scheme calc
_refine_ls_wR_factor_gt 0.0773
_refine_ls_wR_factor_ref 0.0832
_reflns_number_gt 1230
_reflns_number_total 1428
_reflns_threshold_expression >2sigma(I)
_cod_data_source_file cg300889x_si_001.cif
_cod_data_source_block Htzbc
_cod_depositor_comments
;
The following automatic conversions were performed:

'_symmetry_cell_setting' value 'Monoclinic' changed to 'monoclinic'
according to /home/saulius/struct/CIF-dictionaries/cif_core.dic
dictionary named 'cif_core.dic' version 2.4.2 from
2011-04-26.

'_exptl_absorpt_correction_type' value 'Multi-scan'
changed to 'multi-scan' according to
/home/saulius/struct/CIF-dictionaries/cif_core.dic dictionary named
'cif_core.dic' version 2.4.2 from 2011-04-26.

Automatic conversion script
Id: cif_fix_values 1891 2012-01-12 08:04:46Z andrius 
;
_cod_original_sg_symbol_Hall P-2yac
_cod_original_sg_symbol_H-M Pn
_cod_database_code 4506806

loop_
_symmetry_equiv_pos_as_xyz
'x, y, z'
'x+1/2, -y, z+1/2'

loop_
_atom_site_label
_atom_site_type_symbol
_atom_site_fract_x
_atom_site_fract_y
_atom_site_fract_z
_atom_site_U_iso_or_equiv
_atom_site_adp_type
_atom_site_occupancy
_atom_site_symmetry_multiplicity
_atom_site_calc_flag
_atom_site_refinement_flags
C8 C 1.8374(7) 1.0801(4) 0.63157(15) 0.0544(6) Uani 1 1 d .
H8A H 1.9269 1.2100 0.6495 0.065 Uiso 1 1 calc R
C9 C 1.7231(6) 0.7572(3) 0.62815(12) 0.0456(6) Uani 1 1 d .
H9A H 1.7089 0.6132 0.6401 0.055 Uiso 1 1 calc R
C4 C 1.3827(5) 0.7526(3) 0.49518(12) 0.0352(5) Uani 1 1 d .
C5 C 1.2607(5) 0.5471(3) 0.50371(12) 0.0413(5) Uani 1 1 d .
H5A H 1.2995 0.4753 0.5528 0.050 Uiso 1 1 calc R
C6 C 1.0822(5) 0.4510(3) 0.43906(12) 0.0413(5) Uani 1 1 d .
H6A H 1.0016 0.3132 0.4445 0.050 Uiso 1 1 calc R
C1 C 1.0209(5) 0.5578(3) 0.36559(13) 0.0371(5) Uani 1 1 d .
C2 C 1.1401(5) 0.7638(3) 0.35875(12) 0.0421(5) Uani 1 1 d .
H2A H 1.0967 0.8367 0.3101 0.051 Uiso 1 1 calc R
C3 C 1.3218(5) 0.8625(4) 0.42268(12) 0.0422(5) Uani 1 1 d .
H3A H 1.4022 1.0003 0.4173 0.051 Uiso 1 1 calc R
C7 C 0.8307(6) 0.4564(3) 0.29471(13) 0.0428(6) Uani 1 1 d .
N1 N 1.5776(4) 0.8487(2) 0.56143(10) 0.0370(4) Uani 1 1 d .
N2 N 1.6531(6) 1.0602(3) 0.56320(13) 0.0529(5) Uani 1 1 d .
N3 N 1.8896(5) 0.8982(3) 0.67489(11) 0.0481(5) Uani 1 1 d .
O1 O 0.7395(4) 0.2579(3) 0.30837(10) 0.0555(5) Uani 1 1 d .
H1 H 0.6368 0.2096 0.2674 0.083 Uiso 1 1 calc R
O2 O 0.7681(5) 0.5457(3) 0.23051(10) 0.0566(5) Uani 1 1 d .

loop_
_atom_site_aniso_label
_atom_site_aniso_U_11
_atom_site_aniso_U_22
_atom_site_aniso_U_33
_atom_site_aniso_U_23
_atom_site_aniso_U_13
_atom_site_aniso_U_12
C8 0.0656(18) 0.0445(14) 0.0509(14) -0.0025(10) -0.0090(12) -0.0039(11)
C9 0.0551(14) 0.0434(13) 0.0371(12) 0.0054(10) -0.0038(10) 0.0003(11)
C4 0.0369(12) 0.0353(11) 0.0332(10) 0.0010(9) 0.0013(9) 0.0069(8)
C5 0.0488(14) 0.0404(12) 0.0341(11) 0.0078(9) -0.0011(10) 0.0009(10)
C6 0.0499(14) 0.0347(12) 0.0388(11) 0.0015(9) 0.0003(11) 0.0010(10)
C1 0.0391(12) 0.0382(11) 0.0337(10) 0.0001(10) 0.0008(9) 0.0055(10)
C2 0.0551(13) 0.0380(12) 0.0329(11) 0.0059(9) 0.0009(10) 0.0063(10)
C3 0.0510(14) 0.0364(12) 0.0392(12) 0.0058(9) 0.0029(10) 0.0039(10)
C7 0.0473(14) 0.0420(15) 0.0385(12) -0.0038(12) -0.0010(10) 0.0067(11)
N1 0.0431(10) 0.0342(9) 0.0332(9) 0.0040(8) -0.0001(8) 0.0023(8)
N2 0.0706(14) 0.0336(10) 0.0517(12) 0.0017(8) -0.0125(11) -0.0022(9)
N3 0.0574(12) 0.0470(11) 0.0387(9) 0.0011(8) -0.0045(9) -0.0022(9)
O1 0.0763(12) 0.0461(10) 0.0414(8) 0.0002(7) -0.0132(8) -0.0054(8)
O2 0.0791(12) 0.0517(11) 0.0363(8) 0.0046(8) -0.0130(9) 0.0040(9)

loop_
_atom_type_symbol
_atom_type_description
_atom_type_scat_dispersion_real
_atom_type_scat_dispersion_imag
_atom_type_scat_source
C C 0.0033 0.0016 'International Tables Vol C Tables 4.2.6.8 and 6.1.1.4'
H H 0.0000 0.0000 'International Tables Vol C Tables 4.2.6.8 and 6.1.1.4'
N N 0.0061 0.0033 'International Tables Vol C Tables 4.2.6.8 and 6.1.1.4'
O O 0.0106 0.0060 'International Tables Vol C Tables 4.2.6.8 and 6.1.1.4'

loop_
_geom_angle_atom_site_label_1
_geom_angle_atom_site_label_2
_geom_angle_atom_site_label_3
_geom_angle
N2 C8 N3 115.4(2)
N2 C8 H8A 122.3
N3 C8 H8A 122.3
N3 C9 N1 111.00(19)
N3 C9 H9A 124.5
N1 C9 H9A 124.5
C3 C4 C5 120.8(2)
C3 C4 N1 119.95(17)
C5 C4 N1 119.26(18)
C6 C5 C4 119.48(19)
C6 C5 H5A 120.3
C4 C5 H5A 120.3
C5 C6 C1 120.62(19)
C5 C6 H6A 119.7
C1 C6 H6A 119.7
C2 C1 C6 119.0(2)
C2 C1 C7 119.46(19)
C6 C1 C7 121.55(17)
C3 C2 C1 121.3(2)
C3 C2 H2A 119.4
C1 C2 H2A 119.4
C2 C3 C4 118.8(2)
C2 C3 H3A 120.6
C4 C3 H3A 120.6
O2 C7 O1 123.2(2)
O2 C7 C1 123.3(2)
O1 C7 C1 113.49(19)
C9 N1 N2 108.85(18)
C9 N1 C4 128.71(17)
N2 N1 C4 122.40(16)
C8 N2 N1 102.69(19)
C9 N3 C8 102.06(19)
C7 O1 H1 109.5

loop_
_geom_bond_atom_site_label_1
_geom_bond_atom_site_label_2
_geom_bond_distance
C8 N2 1.302(3)
C8 N3 1.357(3)
C8 H8A 0.9300
C9 N3 1.319(3)
C9 N1 1.334(3)
C9 H9A 0.9300
C4 C3 1.388(3)
C4 C5 1.391(3)
C4 N1 1.424(3)
C5 C6 1.374(3)
C5 H5A 0.9300
C6 C1 1.392(3)
C6 H6A 0.9300
C1 C2 1.386(3)
C1 C7 1.486(3)
C2 C3 1.379(3)
C2 H2A 0.9300
C3 H3A 0.9300
C7 O2 1.209(3)
C7 O1 1.324(3)
N1 N2 1.363(2)
O1 H1 0.8200

loop_
_geom_hbond_atom_site_label_D
_geom_hbond_atom_site_label_H
_geom_hbond_atom_site_label_A
_geom_hbond_distance_DH
_geom_hbond_distance_HA
_geom_hbond_distance_DA
_geom_hbond_angle_DHA
_geom_hbond_site_symmetry_A
O1 H1 N3 0.82 1.88 2.697(3) 178.3 2_364

loop_
_cod_related_entry_id
_cod_related_entry_database
_cod_related_entry_code
1 ChemSpider 643652
